data_7040508
loop_
_publ_author_name
'Wells, Jordann A. L.'
'Seymour, Megan L.'
'Suvova, Mark\'eta'
'Arnold, Polly L.'

_publ_section_title
;
 Dinuclear uranium complexation and manipulation using robust
 tetraaryloxides.
;
_journal_issue 40
_journal_name_full 'Dalton transactions (Cambridge, England : 2003)'
_journal_page_first 16026
_journal_page_last 16032
_journal_paper_doi 10.1039/c6dt02630c
_journal_volume 45
_journal_year 2016
_chemical_formula_moiety 'C76 H134 N4 O4 Si8 U2, C3 H7'
_chemical_formula_sum 'C79 H141 N4 O4 Si8 U2'
_chemical_formula_weight 1911.73
_chemical_properties_physical Air-sensitive,Moisture-sensitive
_space_group_crystal_system triclinic
_space_group_IT_number 2
_space_group_name_Hall '-P 1'
_space_group_name_H-M_alt 'P -1'
_symmetry_space_group_name_Hall '-P 1'
_symmetry_space_group_name_H-M 'P -1'
_atom_sites_solution_hydrogens geom
_atom_sites_solution_primary direct
_audit_creation_date 2016-05-05
_audit_creation_method
;
Olex2 1.2
(compiled 2016.02.19 svn.r3266 for OlexSys, GUI svn.r5155)
;
_audit_update_record
;
2016-05-09 deposited with the CCDC.
2016-08-17 downloaded from the CCDC.
;
_cell_angle_alpha 65.3765(19)
_cell_angle_beta 88.1786(17)
_cell_angle_gamma 88.3450(17)
_cell_formula_units_Z 2
_cell_length_a 12.9013(3)
_cell_length_b 18.8759(4)
_cell_length_c 21.4638(4)
_cell_measurement_reflns_used 11460
_cell_measurement_temperature 170(2)
_cell_measurement_theta_max 22.0760
_cell_measurement_theta_min 3.1220
_cell_volume 4748.53(19)
_computing_cell_refinement
;
CrysAlisPro, Agilent Technologies,
Version 1.171.37.35 (release 13-08-2014 CrysAlis171 .NET)
(compiled Aug 13 2014,18:06:01)
;
_computing_data_collection
;
CrysAlisPro, Agilent Technologies,
Version 1.171.37.35 (release 13-08-2014 CrysAlis171 .NET)
(compiled Aug 13 2014,18:06:01)
;
_computing_data_reduction
;
CrysAlisPro, Agilent Technologies,
Version 1.171.37.35 (release 13-08-2014 CrysAlis171 .NET)
(compiled Aug 13 2014,18:06:01)
;
_computing_molecular_graphics 'Olex2 (Dolomanov et al., 2009)'
_computing_publication_material 'Olex2 (Dolomanov et al., 2009)'
_computing_structure_refinement 'ShelXL (Sheldrick, 2015)'
_computing_structure_solution 'ShelXT (Sheldrick, 2015)'
_diffrn_ambient_temperature 170(2)
_diffrn_detector 'CCD plate'
_diffrn_detector_area_resol_mean 16.1042
_diffrn_detector_type Eos
_diffrn_measured_fraction_theta_full 0.998
_diffrn_measured_fraction_theta_max 0.998
_diffrn_measurement_details
;
  1 omega  -87.00    0.00   1.0000   30.0000
omega____ theta____ kappa____ phi______ frames
    -      -18.5277  -57.0000  120.0000 87

  2 omega  -25.00   22.00   1.0000   30.0000
omega____ theta____ kappa____ phi______ frames
    -      -18.5277  -99.0000  -90.0000 47

  3 omega  -25.00   22.00   1.0000   30.0000
omega____ theta____ kappa____ phi______ frames
    -      -18.5277  -99.0000   90.0000 47

  4 omega   -2.00   91.00   1.0000   30.0000
omega____ theta____ kappa____ phi______ frames
    -       20.2465   38.0000  -60.0000 93

  5 omega  -52.00   58.00   1.0000   30.0000
omega____ theta____ kappa____ phi______ frames
    -       20.2465  -19.0000  150.0000 110

  6 omega    2.00   89.00   1.0000   30.0000
omega____ theta____ kappa____ phi______ frames
    -       20.2465   57.0000  -30.0000 87

  7 omega   -8.00   89.00   1.0000   30.0000
omega____ theta____ kappa____ phi______ frames
    -       20.2465   77.0000   60.0000 97

  8 omega  -25.00   22.00   1.0000   30.0000
omega____ theta____ kappa____ phi______ frames
    -      -18.5277  -99.0000  150.0000 47

  9 omega  -93.00  -34.00   1.0000   30.0000
omega____ theta____ kappa____ phi______ frames
    -      -18.5277 -179.0000 -120.0000 59

 10 omega  -25.00   61.00   1.0000   30.0000
omega____ theta____ kappa____ phi______ frames
    -       20.2465  -99.0000  -90.0000 86

 11 omega  -48.00   39.00   1.0000   30.0000
omega____ theta____ kappa____ phi______ frames
    -       20.2465  -57.0000    0.0000 87

 12 omega    3.00   81.00   1.0000   30.0000
omega____ theta____ kappa____ phi______ frames
    -       20.2465 -135.0000  165.8975 78

 13 omega   34.00   94.00   1.0000   30.0000
omega____ theta____ kappa____ phi______ frames
    -       20.2465  179.0000 -180.0000 60

 14 omega  -25.00   55.00   1.0000   30.0000
omega____ theta____ kappa____ phi______ frames
    -       20.2465  -99.0000  -60.0000 80
;
_diffrn_measurement_device 'four-circle diffractometer'
_diffrn_measurement_device_type 'Xcalibur, Eos'
_diffrn_measurement_method '\w scans'
_diffrn_orient_matrix_UB_11 -0.0245853000
_diffrn_orient_matrix_UB_12 -0.0138781000
_diffrn_orient_matrix_UB_13 0.0328525000
_diffrn_orient_matrix_UB_21 0.0471811000
_diffrn_orient_matrix_UB_22 0.0034533000
_diffrn_orient_matrix_UB_23 0.0145160000
_diffrn_orient_matrix_UB_31 -0.0140057000
_diffrn_orient_matrix_UB_32 0.0387897000
_diffrn_orient_matrix_UB_33 -0.0056643000
_diffrn_radiation_monochromator graphite
_diffrn_radiation_probe x-ray
_diffrn_radiation_type MoK\a
_diffrn_radiation_wavelength 0.71073
_diffrn_reflns_av_R_equivalents 0.1102
_diffrn_reflns_av_unetI/netI 0.0961
_diffrn_reflns_Laue_measured_fraction_full 0.998
_diffrn_reflns_Laue_measured_fraction_max 0.998
_diffrn_reflns_limit_h_max 15
_diffrn_reflns_limit_h_min -15
_diffrn_reflns_limit_k_max 22
_diffrn_reflns_limit_k_min -22
_diffrn_reflns_limit_l_max 25
_diffrn_reflns_limit_l_min -25
_diffrn_reflns_number 85138
_diffrn_reflns_point_group_measured_fraction_full 0.998
_diffrn_reflns_point_group_measured_fraction_max 0.998
_diffrn_reflns_theta_full 25.027
_diffrn_reflns_theta_max 25.027
_diffrn_reflns_theta_min 2.875
_diffrn_source 'Enhance (Mo) X-ray Source'
_exptl_absorpt_coefficient_mu 3.550
_exptl_absorpt_correction_T_max 0.971
_exptl_absorpt_correction_T_min 0.758
_exptl_absorpt_correction_type analytical
_exptl_absorpt_process_details
;
CrysAlisPro, Agilent Technologies,
Version 1.171.37.35 (release 13-08-2014 CrysAlis171 .NET)
(compiled Aug 13 2014,18:06:01)
Analytical numeric absorption correction using a multifaceted crystal
            model based on expressions derived by R.C. Clark & J.S. Reid.
(Clark, R. C. & Reid, J. S. (1995). Acta Cryst. A51, 887-897)
Empirical absorption correction using spherical harmonics,
 implemented in SCALE3 ABSPACK scaling algorithm.
;
_exptl_crystal_colour yellow
_exptl_crystal_colour_primary yellow
_exptl_crystal_density_diffrn 1.337
_exptl_crystal_description plate
_exptl_crystal_F_000 1942
_exptl_crystal_recrystallization_method 'Re-crystallisation from solvent'
_exptl_crystal_size_max 0.3216
_exptl_crystal_size_mid 0.0754
_exptl_crystal_size_min 0.0229
_refine_diff_density_max 1.073
_refine_diff_density_min -0.640
_refine_diff_density_rms 0.128
_refine_ls_extinction_method none
_refine_ls_goodness_of_fit_ref 1.018
_refine_ls_hydrogen_treatment constr
_refine_ls_matrix_type full
_refine_ls_number_parameters 915
_refine_ls_number_reflns 16783
_refine_ls_number_restraints 1
_refine_ls_restrained_S_all 1.019
_refine_ls_R_factor_all 0.0947
_refine_ls_R_factor_gt 0.0540
_refine_ls_shift/su_max 0.001
_refine_ls_shift/su_mean 0.000
_refine_ls_structure_factor_coef Fsqd
_refine_ls_weighting_details 'w=1/[\s^2^(Fo^2^)+(0.0184P)^2^+12.2734P] where P=(Fo^2^+2Fc^2^)/3'
_refine_ls_weighting_scheme calc
_refine_ls_wR_factor_gt 0.0867
_refine_ls_wR_factor_ref 0.0964
_reflns_Friedel_coverage 0.000
_reflns_number_gt 11693
_reflns_number_total 16783
_reflns_threshold_expression 'I > 2\s(I)'
_cod_data_source_file c6dt02630c2.cif
_cod_data_source_block p16033_tri077
_cod_depositor_comments 'Adding full bibliography for 7040504--7040510.cif.'
_cod_original_cell_volume 4748.51(18)
_cod_database_code 7040508
_chemical_oxdiff_formula 'C100 H100 O4 U2 N4 Si8'
_shelx_space_group_comment
;
The symmetry employed for this shelxl refinement is uniquely defined
by the following loop, which should always be used as a source of
symmetry information in preference to the above space-group names.
They are only intended as comments.
;
_reflns_odcompleteness_completeness 99.87
_reflns_odcompleteness_iscentric 1
_reflns_odcompleteness_theta 27.42
_olex2_refinement_description
;
1. Fixed Uiso
 At 1.2 times of:
  All C(H) groups, All C(H,H) groups
 At 1.5 times of:
  All C(H,H,H) groups
2. Restrained distances
 C2S-C3S \\sim C2S-C1S
 with sigma of 0.02
3.a Ternary CH refined with riding coordinates:
 C1(H1), C8(H8)
3.b Secondary CH2 refined with riding coordinates:
 C3S(H3SA,H3SB), C2S(H2SA,H2SB)
3.c Aromatic/amide H refined with riding coordinates:
 C45(H45), C25(H25), C35(H35), C3(H3), C5(H5), C7(H7), C15(H15), C6(H6),
 C43(H43), C13(H13), C23(H23), C33(H33)
3.d Idealised Me refined as rotating group:
 C51(H51A,H51B,H51C), C123(H12A,H12B,H12C), C122(H12D,H12E,H12F), C69(H69A,
 H69B,H69C), C322(H32A,H32B,H32C), C57(H57A,H57B,H57C), C55(H55A,H55B,H55C),
 C440(H44A,H44B,H44C), C68(H68A,H68B,H68C), C121(H12G,H12H,H12I), C140(H14A,
 H14B,H14C), C56(H56A,H56B,H56C), C340(H34A,H34B,H34C), C323(H32D,H32E,H32F),
 C73(H73A,H73B,H73C), C64(H64A,H64B,H64C), C240(H24A,H24B,H24C), C65(H65A,H65B,
 H65C), C222(H22A,H22B,H22C), C321(H32G,H32H,H32I), C422(H42A,H42B,H42C),
 C223(H22D,H22E,H22F), C61(H61A,H61B,H61C), C58(H58A,H58B,H58C), C70(H70A,H70B,
 H70C), C423(H42D,H42E,H42F), C72(H72A,H72B,H72C), C54(H54A,H54B,H54C),
 C221(H22G,H22H,H22I), C421(H42G,H42H,H42I), C53(H53A,H53B,H53C), C60(H60A,H60B,
 H60C), C66(H66A,H66B,H66C), C50(H50A,H50B,H50C), C59(H59A,H59B,H59C), C52(H52A,
 H52B,H52C), C67(H67A,H67B,H67C), C62(H62A,H62B,H62C), C71(H71A,H71B,H71C),
 C63(H63A,H63B,H63C), C1S(H1SA,H1SB,H1SC)
;
_shelx_shelxl_version_number 2014/7
_olex2_submission_special_instructions 'No special instructions were received'

loop_
_space_group_symop_operation_xyz
'x, y, z'
'-x, -y, -z'

loop_
_atom_site_label
_atom_site_type_symbol
_atom_site_fract_x
_atom_site_fract_y
_atom_site_fract_z
_atom_site_U_iso_or_equiv
_atom_site_adp_type
_atom_site_occupancy
_atom_site_site_symmetry_order
_atom_site_calc_flag
_atom_site_refinement_flags_posn
U1 U 0.11119(2) 0.67094(2) 0.10217(2) 0.02420(8) Uani 1 1 d .
U2 U 0.37762(2) 0.21329(2) 0.54608(2) 0.02659(9) Uani 1 1 d .
Si7 Si 0.43346(17) 0.03740(12) 0.66530(11) 0.0362(5) Uani 1 1 d .
Si3 Si -0.10980(18) 0.68479(14) 0.02031(11) 0.0404(6) Uani 1 1 d .
Si2 Si 0.32848(19) 0.73540(14) 0.16079(13) 0.0461(6) Uani 1 1 d .
Si8 Si 0.21639(19) 0.09559(14) 0.68581(12) 0.0469(6) Uani 1 1 d .
Si4 Si 0.0083(2) 0.83859(14) -0.02694(13) 0.0511(7) Uani 1 1 d .
Si1 Si 0.1098(2) 0.76293(14) 0.20279(13) 0.0474(6) Uani 1 1 d .
Si6 Si 0.2237(2) 0.38543(15) 0.47726(13) 0.0533(7) Uani 1 1 d .
Si5 Si 0.3477(2) 0.34601(14) 0.60691(13) 0.0560(7) Uani 1 1 d .
O1 O 0.0889(3) 0.5656(2) 0.1915(2) 0.0237(11) Uani 1 1 d .
O2 O 0.2066(3) 0.6241(3) 0.0464(2) 0.0266(11) Uani 1 1 d .
O4 O 0.3316(3) 0.1780(3) 0.4700(2) 0.0261(11) Uani 1 1 d .
O3 O 0.5270(3) 0.2575(3) 0.5044(2) 0.0281(11) Uani 1 1 d .
N4 N 0.3346(5) 0.1071(3) 0.6421(3) 0.0315(15) Uani 1 1 d .
N2 N -0.0069(5) 0.7401(3) 0.0237(3) 0.0311(15) Uani 1 1 d .
N3 N 0.3036(5) 0.3233(3) 0.5417(3) 0.0385(16) Uani 1 1 d .
C1 C 0.2764(5) 0.4958(4) 0.1646(3) 0.0193(15) Uani 1 1 d .
H1 H 0.2637 0.5488 0.1610 0.023 Uiso 1 1 calc R
C16 C 0.1769(5) 0.4511(4) 0.1941(3) 0.0168(14) Uani 1 1 d .
N1 N 0.1956(5) 0.7349(3) 0.1537(3) 0.0344(15) Uani 1 1 d .
C12 C 0.0074(5) 0.4401(4) 0.2525(3) 0.0219(15) Uani 1 1 d .
C36 C 0.5680(5) 0.2544(4) 0.3960(3) 0.0218(15) Uani 1 1 d .
C4 C 0.4632(5) 0.3646(4) 0.3064(3) 0.0170(14) Uani 1 1 d .
C2 C 0.3720(5) 0.4633(4) 0.2105(3) 0.0168(14) Uani 1 1 d .
C45 C 0.4039(5) 0.2225(4) 0.2926(3) 0.0256(16) Uani 1 1 d .
H45 H 0.4451 0.2578 0.2578 0.031 Uiso 1 1 calc R
C25 C 0.3576(5) 0.4463(4) 0.0805(3) 0.0235(16) Uani 1 1 d .
H25 H 0.3830 0.4040 0.1182 0.028 Uiso 1 1 calc R
C26 C 0.3000(5) 0.5037(4) 0.0909(3) 0.0196(15) Uani 1 1 d .
C8 C 0.4609(5) 0.2866(4) 0.3685(3) 0.0205(15) Uani 1 1 d .
H8 H 0.4239 0.2960 0.4050 0.025 Uiso 1 1 calc R
C31 C 0.6007(5) 0.2491(4) 0.4597(3) 0.0251(16) Uani 1 1 d .
C35 C 0.6385(5) 0.2339(4) 0.3557(3) 0.0231(16) Uani 1 1 d .
H35 H 0.6166 0.2351 0.3144 0.028 Uiso 1 1 calc R
C3 C 0.3740(5) 0.3940(4) 0.2687(3) 0.0182(15) Uani 1 1 d .
H3 H 0.3132 0.3659 0.2833 0.022 Uiso 1 1 calc R
C51 C -0.0245(6) 0.7389(5) 0.1874(4) 0.047(2) Uani 1 1 d .
H51A H -0.0375 0.7629 0.1391 0.070 Uiso 1 1 calc GR
H51B H -0.0742 0.7583 0.2110 0.070 Uiso 1 1 calc GR
H51C H -0.0305 0.6835 0.2041 0.070 Uiso 1 1 calc GR
C46 C 0.3982(5) 0.2263(4) 0.3561(3) 0.0211(15) Uani 1 1 d .
C24 C 0.3784(5) 0.4501(4) 0.0158(3) 0.0239(16) Uani 1 1 d .
C11 C 0.0904(5) 0.4862(4) 0.2129(3) 0.0213(15) Uani 1 1 d .
C120 C -0.0782(5) 0.4738(4) 0.2848(4) 0.0267(17) Uani 1 1 d .
C5 C 0.5516(5) 0.4104(4) 0.2861(3) 0.0243(16) Uani 1 1 d .
H5 H 0.6117 0.3936 0.3113 0.029 Uiso 1 1 calc R
C123 C -0.1482(5) 0.5320(4) 0.2303(4) 0.0347(19) Uani 1 1 d .
H12A H -0.1067 0.5723 0.1971 0.052 Uiso 1 1 calc GR
H12B H -0.1975 0.5545 0.2516 0.052 Uiso 1 1 calc GR
H12C H -0.1844 0.5056 0.2080 0.052 Uiso 1 1 calc GR
C14 C 0.0871(5) 0.3278(4) 0.2394(3) 0.0218(15) Uani 1 1 d .
C21 C 0.2637(5) 0.5688(4) 0.0347(3) 0.0224(15) Uani 1 1 d .
C44 C 0.3506(5) 0.1684(4) 0.2800(3) 0.0263(17) Uani 1 1 d .
C41 C 0.3347(5) 0.1734(4) 0.4077(3) 0.0224(15) Uani 1 1 d .
C42 C 0.2771(5) 0.1180(4) 0.3966(4) 0.0273(17) Uani 1 1 d .
C7 C 0.4625(5) 0.5051(4) 0.1906(3) 0.0252(16) Uani 1 1 d .
H7 H 0.4640 0.5508 0.1506 0.030 Uiso 1 1 calc R
C22 C 0.2853(5) 0.5757(4) -0.0327(3) 0.0271(17) Uani 1 1 d .
C15 C 0.1708(5) 0.3727(4) 0.2059(3) 0.0239(16) Uani 1 1 d .
H15 H 0.2251 0.3501 0.1907 0.029 Uiso 1 1 calc R
C6 C 0.5503(5) 0.4804(4) 0.2290(3) 0.0278(17) Uani 1 1 d .
H6 H 0.6091 0.5110 0.2163 0.033 Uiso 1 1 calc R
C43 C 0.2893(5) 0.1173(4) 0.3323(4) 0.0300(17) Uani 1 1 d .
H43 H 0.2539 0.0800 0.3240 0.036 Uiso 1 1 calc R
C13 C 0.0086(5) 0.3628(4) 0.2634(3) 0.0257(16) Uani 1 1 d .
H13 H -0.0463 0.3321 0.2883 0.031 Uiso 1 1 calc R
C122 C -0.0278(6) 0.5137(4) 0.3262(4) 0.038(2) Uani 1 1 d .
H12D H 0.0102 0.4755 0.3633 0.057 Uiso 1 1 calc GR
H12E H -0.0809 0.5371 0.3441 0.057 Uiso 1 1 calc GR
H12F H 0.0186 0.5531 0.2967 0.057 Uiso 1 1 calc GR
C69 C 0.5163(6) 0.0566(4) 0.5864(4) 0.040(2) Uani 1 1 d .
H69A H 0.4751 0.0521 0.5518 0.060 Uiso 1 1 calc GR
H69B H 0.5725 0.0192 0.5976 0.060 Uiso 1 1 calc GR
H69C H 0.5436 0.1082 0.5696 0.060 Uiso 1 1 calc GR
C32 C 0.7059(5) 0.2342(4) 0.4776(3) 0.0271(17) Uani 1 1 d .
C34 C 0.7397(5) 0.2118(4) 0.3745(4) 0.0274(17) Uani 1 1 d .
C322 C 0.7060(6) 0.1843(4) 0.6075(4) 0.043(2) Uani 1 1 d .
H32A H 0.6318 0.1893 0.6085 0.064 Uiso 1 1 calc GR
H32B H 0.7340 0.1930 0.6446 0.064 Uiso 1 1 calc GR
H32C H 0.7253 0.1329 0.6120 0.064 Uiso 1 1 calc GR
C57 C -0.0656(6) 0.5803(4) 0.0568(4) 0.045(2) Uani 1 1 d .
H57A H -0.0095 0.5739 0.0290 0.068 Uiso 1 1 calc GR
H57B H -0.1222 0.5481 0.0574 0.068 Uiso 1 1 calc GR
H57C H -0.0425 0.5654 0.1027 0.068 Uiso 1 1 calc GR
C55 C 0.3914(7) 0.7278(5) 0.0839(4) 0.056(2) Uani 1 1 d .
H55A H 0.3693 0.6811 0.0811 0.083 Uiso 1 1 calc GR
H55B H 0.4654 0.7261 0.0879 0.083 Uiso 1 1 calc GR
H55C H 0.3716 0.7722 0.0432 0.083 Uiso 1 1 calc GR
C440 C 0.3578(6) 0.1665(4) 0.2100(4) 0.0362(19) Uani 1 1 d .
H44A H 0.3524 0.2186 0.1750 0.054 Uiso 1 1 calc GR
H44B H 0.3024 0.1360 0.2057 0.054 Uiso 1 1 calc GR
H44C H 0.4232 0.1436 0.2049 0.054 Uiso 1 1 calc GR
C23 C 0.3415(5) 0.5148(4) -0.0382(4) 0.0301(18) Uani 1 1 d .
H23 H 0.3553 0.5180 -0.0821 0.036 Uiso 1 1 calc R
C68 C 0.5159(7) 0.0433(5) 0.7325(4) 0.058(3) Uani 1 1 d .
H68A H 0.5384 0.0959 0.7182 0.088 Uiso 1 1 calc GR
H68B H 0.5754 0.0093 0.7392 0.088 Uiso 1 1 calc GR
H68C H 0.4766 0.0277 0.7747 0.088 Uiso 1 1 calc GR
C121 C -0.1485(6) 0.4093(4) 0.3347(4) 0.049(2) Uani 1 1 d .
H12G H -0.1818 0.3839 0.3104 0.074 Uiso 1 1 calc GR
H12H H -0.2002 0.4318 0.3545 0.074 Uiso 1 1 calc GR
H12I H -0.1074 0.3718 0.3704 0.074 Uiso 1 1 calc GR
C140 C 0.0815(5) 0.2429(4) 0.2523(4) 0.0320(18) Uani 1 1 d .
H14A H 0.1407 0.2291 0.2312 0.048 Uiso 1 1 calc GR
H14B H 0.0192 0.2346 0.2331 0.048 Uiso 1 1 calc GR
H14C H 0.0811 0.2112 0.3008 0.048 Uiso 1 1 calc GR
C56 C -0.2244(6) 0.6963(5) 0.0711(5) 0.060(3) Uani 1 1 d .
H56A H -0.2720 0.6550 0.0796 0.089 Uiso 1 1 calc GR
H56B H -0.2583 0.7456 0.0458 0.089 Uiso 1 1 calc GR
H56C H -0.2016 0.6943 0.1140 0.089 Uiso 1 1 calc GR
C340 C 0.8144(6) 0.1882(4) 0.3309(4) 0.0372(19) Uani 1 1 d .
H34A H 0.7788 0.1581 0.3119 0.056 Uiso 1 1 calc GR
H34B H 0.8701 0.1576 0.3585 0.056 Uiso 1 1 calc GR
H34C H 0.8418 0.2340 0.2944 0.056 Uiso 1 1 calc GR
C323 C 0.8669(6) 0.2363(5) 0.5420(4) 0.052(2) Uani 1 1 d .
H32D H 0.8869 0.1831 0.5530 0.079 Uiso 1 1 calc GR
H32E H 0.8916 0.2512 0.5765 0.079 Uiso 1 1 calc GR
H32F H 0.8966 0.2695 0.4983 0.079 Uiso 1 1 calc GR
C320 C 0.7490(5) 0.2446(4) 0.5394(4) 0.0349(19) Uani 1 1 d .
C33 C 0.7707(5) 0.2144(4) 0.4350(3) 0.0266(16) Uani 1 1 d .
H33 H 0.8395 0.2021 0.4474 0.032 Uiso 1 1 calc R
C73 C 0.1264(6) 0.1779(5) 0.6351(5) 0.063(3) Uani 1 1 d .
H73A H 0.1609 0.2266 0.6222 0.094 Uiso 1 1 calc GR
H73B H 0.0657 0.1769 0.6624 0.094 Uiso 1 1 calc GR
H73C H 0.1066 0.1725 0.5946 0.094 Uiso 1 1 calc GR
C64 C 0.4515(6) 0.2730(5) 0.6514(4) 0.049(2) Uani 1 1 d .
H64A H 0.4244 0.2214 0.6675 0.074 Uiso 1 1 calc GR
H64B H 0.4751 0.2817 0.6896 0.074 Uiso 1 1 calc GR
H64C H 0.5085 0.2784 0.6200 0.074 Uiso 1 1 calc GR
C240 C 0.4402(5) 0.3876(4) 0.0055(4) 0.0344(19) Uani 1 1 d .
H24A H 0.5123 0.4008 -0.0004 0.052 Uiso 1 1 calc GR
H24B H 0.4170 0.3828 -0.0346 0.052 Uiso 1 1 calc GR
H24C H 0.4313 0.3390 0.0448 0.052 Uiso 1 1 calc GR
C65 C 0.1670(7) 0.3296(5) 0.4330(4) 0.058(3) Uani 1 1 d .
H65A H 0.2216 0.3037 0.4187 0.087 Uiso 1 1 calc GR
H65B H 0.1299 0.3647 0.3937 0.087 Uiso 1 1 calc GR
H65C H 0.1203 0.2916 0.4640 0.087 Uiso 1 1 calc GR
C220 C 0.2521(6) 0.6472(4) -0.0966(4) 0.039(2) Uani 1 1 d .
C222 C 0.2980(7) 0.7212(5) -0.0961(4) 0.056(3) Uani 1 1 d .
H22A H 0.2761 0.7260 -0.0548 0.084 Uiso 1 1 calc GR
H22B H 0.2741 0.7660 -0.1351 0.084 Uiso 1 1 calc GR
H22C H 0.3723 0.7179 -0.0980 0.084 Uiso 1 1 calc GR
C321 C 0.7206(6) 0.3276(4) 0.5318(4) 0.044(2) Uani 1 1 d .
H32G H 0.7537 0.3650 0.4912 0.067 Uiso 1 1 calc GR
H32H H 0.7437 0.3343 0.5711 0.067 Uiso 1 1 calc GR
H32I H 0.6468 0.3353 0.5285 0.067 Uiso 1 1 calc GR
C422 C 0.2616(7) 0.0101(4) 0.5158(4) 0.048(2) Uani 1 1 d .
H42A H 0.3140 -0.0199 0.5045 0.072 Uiso 1 1 calc GR
H42B H 0.2136 -0.0243 0.5489 0.072 Uiso 1 1 calc GR
H42C H 0.2935 0.0420 0.5347 0.072 Uiso 1 1 calc GR
C420 C 0.2040(6) 0.0621(4) 0.4513(4) 0.039(2) Uani 1 1 d .
C223 C 0.1332(6) 0.6556(5) -0.0994(4) 0.050(2) Uani 1 1 d .
H22D H 0.1042 0.6083 -0.0971 0.075 Uiso 1 1 calc GR
H22E H 0.1139 0.6981 -0.1416 0.075 Uiso 1 1 calc GR
H22F H 0.1072 0.6656 -0.0614 0.075 Uiso 1 1 calc GR
C61 C 0.1420(8) 0.8656(5) -0.0146(5) 0.076(3) Uani 1 1 d .
H61A H 0.1502 0.8557 0.0326 0.115 Uiso 1 1 calc GR
H61B H 0.1524 0.9199 -0.0428 0.115 Uiso 1 1 calc GR
H61C H 0.1921 0.8351 -0.0273 0.115 Uiso 1 1 calc GR
C58 C -0.1557(7) 0.7058(5) -0.0669(4) 0.061(3) Uani 1 1 d .
H58A H -0.1855 0.7575 -0.0868 0.091 Uiso 1 1 calc GR
H58B H -0.2070 0.6687 -0.0639 0.091 Uiso 1 1 calc GR
H58C H -0.0982 0.7023 -0.0950 0.091 Uiso 1 1 calc GR
C70 C 0.3901(7) -0.0652(4) 0.6960(5) 0.054(2) Uani 1 1 d .
H70A H 0.3519 -0.0795 0.7385 0.081 Uiso 1 1 calc GR
H70B H 0.4495 -0.0992 0.7029 0.081 Uiso 1 1 calc GR
H70C H 0.3465 -0.0697 0.6625 0.081 Uiso 1 1 calc GR
C423 C 0.1470(7) 0.0088(5) 0.4263(4) 0.059(3) Uani 1 1 d .
H42D H 0.1077 0.0401 0.3866 0.088 Uiso 1 1 calc GR
H42E H 0.1009 -0.0241 0.4620 0.088 Uiso 1 1 calc GR
H42F H 0.1966 -0.0228 0.4147 0.088 Uiso 1 1 calc GR
C72 C 0.1442(7) 0.0063(5) 0.6954(5) 0.076(3) Uani 1 1 d .
H72A H 0.1398 0.0046 0.6515 0.114 Uiso 1 1 calc GR
H72B H 0.0755 0.0082 0.7134 0.114 Uiso 1 1 calc GR
H72C H 0.1803 -0.0394 0.7263 0.114 Uiso 1 1 calc GR
C54 C 0.3736(7) 0.8270(6) 0.1639(6) 0.075(3) Uani 1 1 d .
H54A H 0.3484 0.8711 0.1249 0.112 Uiso 1 1 calc GR
H54B H 0.4481 0.8270 0.1632 0.112 Uiso 1 1 calc GR
H54C H 0.3477 0.8298 0.2052 0.112 Uiso 1 1 calc GR
C221 C 0.2888(8) 0.6425(5) -0.1629(4) 0.068(3) Uani 1 1 d .
H22G H 0.3631 0.6375 -0.1635 0.102 Uiso 1 1 calc GR
H22H H 0.2676 0.6890 -0.2013 0.102 Uiso 1 1 calc GR
H22I H 0.2589 0.5980 -0.1658 0.102 Uiso 1 1 calc GR
C421 C 0.1198(6) 0.1099(5) 0.4697(4) 0.051(2) Uani 1 1 d .
H42G H 0.1519 0.1442 0.4858 0.077 Uiso 1 1 calc GR
H42H H 0.0746 0.0753 0.5050 0.077 Uiso 1 1 calc GR
H42I H 0.0803 0.1401 0.4298 0.077 Uiso 1 1 calc GR
C53 C 0.3743(7) 0.6527(6) 0.2397(5) 0.069(3) Uani 1 1 d .
H53A H 0.3559 0.6626 0.2790 0.104 Uiso 1 1 calc GR
H53B H 0.4483 0.6472 0.2369 0.104 Uiso 1 1 calc GR
H53C H 0.3425 0.6055 0.2439 0.104 Uiso 1 1 calc GR
C60 C -0.0002(10) 0.8670(6) -0.1206(5) 0.095(4) Uani 1 1 d .
H60A H 0.0294 0.8263 -0.1315 0.143 Uiso 1 1 calc GR
H60B H 0.0372 0.9143 -0.1451 0.143 Uiso 1 1 calc GR
H60C H -0.0716 0.8753 -0.1335 0.143 Uiso 1 1 calc GR
C66 C 0.2965(9) 0.4683(5) 0.4116(5) 0.086(4) Uani 1 1 d .
H66A H 0.3168 0.5029 0.4312 0.129 Uiso 1 1 calc GR
H66B H 0.2529 0.4960 0.3732 0.129 Uiso 1 1 calc GR
H66C H 0.3571 0.4486 0.3965 0.129 Uiso 1 1 calc GR
C50 C 0.1302(8) 0.7096(6) 0.2959(5) 0.080(3) Uani 1 1 d .
H50A H 0.1310 0.6546 0.3081 0.120 Uiso 1 1 calc GR
H50B H 0.0750 0.7225 0.3207 0.120 Uiso 1 1 calc GR
H50C H 0.1953 0.7242 0.3073 0.120 Uiso 1 1 calc GR
C59 C -0.0868(9) 0.8998(5) -0.0031(6) 0.099(4) Uani 1 1 d .
H59A H -0.1559 0.8875 -0.0101 0.148 Uiso 1 1 calc GR
H59B H -0.0743 0.9539 -0.0312 0.148 Uiso 1 1 calc GR
H59C H -0.0791 0.8896 0.0442 0.148 Uiso 1 1 calc GR
C52 C 0.1085(8) 0.8699(6) 0.1809(6) 0.090(4) Uani 1 1 d .
H52A H 0.1737 0.8840 0.1925 0.136 Uiso 1 1 calc GR
H52B H 0.0535 0.8819 0.2063 0.136 Uiso 1 1 calc GR
H52C H 0.0976 0.8985 0.1327 0.136 Uiso 1 1 calc GR
C67 C 0.1147(9) 0.4258(7) 0.5131(5) 0.100(4) Uani 1 1 d .
H67A H 0.0772 0.3837 0.5475 0.149 Uiso 1 1 calc GR
H67B H 0.0689 0.4565 0.4770 0.149 Uiso 1 1 calc GR
H67C H 0.1423 0.4579 0.5333 0.149 Uiso 1 1 calc GR
C62 C 0.2467(9) 0.3334(7) 0.6757(5) 0.097(4) Uani 1 1 d .
H62A H 0.1901 0.3694 0.6565 0.145 Uiso 1 1 calc GR
H62B H 0.2768 0.3433 0.7116 0.145 Uiso 1 1 calc GR
H62C H 0.2216 0.2811 0.6941 0.145 Uiso 1 1 calc GR
C71 C 0.2323(8) 0.0919(6) 0.7734(4) 0.083(4) Uani 1 1 d .
H71A H 0.2700 0.0453 0.8010 0.124 Uiso 1 1 calc GR
H71B H 0.1652 0.0919 0.7941 0.124 Uiso 1 1 calc GR
H71C H 0.2698 0.1366 0.7699 0.124 Uiso 1 1 calc GR
C63 C 0.4036(12) 0.4433(6) 0.5782(6) 0.130(6) Uani 1 1 d .
H63A H 0.4557 0.4502 0.5432 0.195 Uiso 1 1 calc GR
H63B H 0.4345 0.4482 0.6163 0.195 Uiso 1 1 calc GR
H63C H 0.3500 0.4823 0.5600 0.195 Uiso 1 1 calc GR
C3S C 0.4978(14) 1.0239(8) 0.0215(8) 0.157(8) Uani 1 1 d D
H3SA H 0.5063 0.9875 0.0689 0.189 Uiso 1 1 calc R
H3SB H 0.5582 1.0568 0.0085 0.189 Uiso 1 1 calc R
C1S C 0.421(2) 1.1115(11) 0.0685(8) 0.253(14) Uani 1 1 d D
H1SA H 0.3903 1.1629 0.0490 0.379 Uiso 1 1 calc GR
H1SB H 0.4930 1.1149 0.0762 0.379 Uiso 1 1 calc GR
H1SC H 0.3863 1.0810 0.1113 0.379 Uiso 1 1 calc GR
C2S C 0.4094(18) 1.0733(11) 0.0198(10) 0.233(11) Uani 1 1 d D
H2SA H 0.3472 1.0424 0.0321 0.280 Uiso 1 1 calc R
H2SB H 0.4018 1.1133 -0.0264 0.280 Uiso 1 1 calc R

loop_
_atom_site_aniso_label
_atom_site_aniso_U_11
_atom_site_aniso_U_22
_atom_site_aniso_U_33
_atom_site_aniso_U_23
_atom_site_aniso_U_13
_atom_site_aniso_U_12
U1 0.02705(17) 0.02463(16) 0.02037(16) -0.00873(13) -0.00386(13) 0.00161(13)
U2 0.02961(18) 0.02884(17) 0.02089(16) -0.01033(14) 0.00141(13) 0.00362(13)
Si7 0.0381(14) 0.0283(12) 0.0359(13) -0.0069(10) -0.0070(11) 0.0038(10)
Si3 0.0349(13) 0.0526(15) 0.0322(13) -0.0156(12) -0.0128(11) 0.0043(11)
Si2 0.0433(15) 0.0473(15) 0.0564(16) -0.0294(13) -0.0077(13) -0.0071(12)
Si8 0.0451(15) 0.0513(15) 0.0346(14) -0.0098(12) 0.0135(12) 0.0083(12)
Si4 0.0607(18) 0.0374(14) 0.0428(15) -0.0044(12) -0.0097(13) 0.0071(13)
Si1 0.0554(16) 0.0526(15) 0.0501(15) -0.0369(13) 0.0023(13) -0.0076(13)
Si6 0.0728(19) 0.0474(15) 0.0372(15) -0.0166(13) -0.0113(14) 0.0335(14)
Si5 0.084(2) 0.0431(15) 0.0491(16) -0.0281(13) -0.0148(15) 0.0202(14)
O1 0.022(3) 0.024(3) 0.026(3) -0.011(2) 0.000(2) 0.003(2)
O2 0.025(3) 0.035(3) 0.019(3) -0.011(2) 0.001(2) 0.005(2)
O4 0.028(3) 0.033(3) 0.016(3) -0.009(2) 0.001(2) -0.005(2)
O3 0.025(3) 0.043(3) 0.020(3) -0.015(2) -0.007(2) 0.001(2)
N4 0.039(4) 0.031(4) 0.018(3) -0.005(3) -0.001(3) 0.003(3)
N2 0.033(4) 0.031(3) 0.026(3) -0.009(3) 0.002(3) 0.007(3)
N3 0.044(4) 0.034(4) 0.038(4) -0.017(3) -0.003(3) 0.014(3)
C1 0.019(4) 0.021(4) 0.016(4) -0.006(3) 0.003(3) 0.000(3)
C16 0.018(4) 0.020(4) 0.007(3) 0.000(3) -0.002(3) 0.001(3)
N1 0.038(4) 0.030(3) 0.037(4) -0.016(3) 0.005(3) -0.012(3)
C12 0.017(4) 0.030(4) 0.018(4) -0.009(3) 0.000(3) 0.001(3)
C36 0.016(4) 0.026(4) 0.020(4) -0.007(3) -0.003(3) -0.003(3)
C4 0.018(4) 0.020(3) 0.018(4) -0.012(3) -0.010(3) 0.003(3)
C2 0.019(4) 0.022(4) 0.012(3) -0.009(3) -0.003(3) 0.000(3)
C45 0.024(4) 0.027(4) 0.020(4) -0.005(3) 0.003(3) 0.000(3)
C25 0.013(4) 0.026(4) 0.026(4) -0.005(3) -0.001(3) -0.002(3)
C26 0.010(3) 0.031(4) 0.020(4) -0.012(3) 0.002(3) -0.009(3)
C8 0.017(4) 0.032(4) 0.010(3) -0.007(3) 0.004(3) -0.001(3)
C31 0.028(4) 0.016(4) 0.022(4) 0.001(3) -0.003(3) 0.000(3)
C35 0.023(4) 0.027(4) 0.018(4) -0.006(3) -0.005(3) -0.003(3)
C3 0.016(4) 0.026(4) 0.013(3) -0.009(3) 0.009(3) -0.011(3)
C51 0.052(6) 0.047(5) 0.047(5) -0.025(5) 0.003(4) 0.006(4)
C46 0.019(4) 0.021(4) 0.018(4) -0.003(3) -0.006(3) 0.007(3)
C24 0.013(4) 0.032(4) 0.026(4) -0.012(4) 0.002(3) -0.008(3)
C11 0.024(4) 0.023(4) 0.018(4) -0.010(3) -0.011(3) 0.000(3)
C120 0.023(4) 0.028(4) 0.029(4) -0.011(3) 0.003(3) 0.005(3)
C5 0.021(4) 0.031(4) 0.021(4) -0.009(3) -0.010(3) 0.003(3)
C123 0.025(4) 0.046(5) 0.038(5) -0.022(4) -0.004(4) 0.003(4)
C14 0.020(4) 0.027(4) 0.017(4) -0.009(3) -0.012(3) 0.007(3)
C21 0.014(4) 0.032(4) 0.018(4) -0.008(3) -0.002(3) 0.003(3)
C44 0.029(4) 0.029(4) 0.023(4) -0.013(3) -0.009(3) 0.007(3)
C41 0.018(4) 0.025(4) 0.022(4) -0.007(3) -0.005(3) 0.006(3)
C42 0.023(4) 0.023(4) 0.030(4) -0.005(3) -0.001(3) 0.000(3)
C7 0.029(4) 0.021(4) 0.016(4) 0.001(3) 0.001(3) 0.001(3)
C22 0.023(4) 0.034(4) 0.020(4) -0.007(3) -0.003(3) -0.002(3)
C15 0.012(4) 0.039(4) 0.022(4) -0.013(3) 0.000(3) -0.001(3)
C6 0.013(4) 0.034(4) 0.028(4) -0.004(4) -0.002(3) -0.008(3)
C43 0.027(4) 0.029(4) 0.035(5) -0.013(4) -0.010(4) 0.004(3)
C13 0.018(4) 0.029(4) 0.028(4) -0.009(3) 0.002(3) -0.006(3)
C122 0.043(5) 0.047(5) 0.027(4) -0.020(4) -0.005(4) 0.011(4)
C69 0.030(5) 0.045(5) 0.044(5) -0.017(4) -0.005(4) 0.001(4)
C32 0.032(4) 0.025(4) 0.020(4) -0.005(3) -0.007(3) 0.000(3)
C34 0.021(4) 0.025(4) 0.030(4) -0.005(3) 0.004(3) -0.002(3)
C322 0.049(6) 0.050(5) 0.032(5) -0.018(4) -0.015(4) 0.002(4)
C57 0.045(5) 0.058(6) 0.038(5) -0.024(5) 0.008(4) -0.009(4)
C55 0.045(6) 0.065(6) 0.060(6) -0.029(5) -0.002(5) -0.001(5)
C440 0.040(5) 0.042(5) 0.029(4) -0.017(4) -0.011(4) 0.004(4)
C23 0.027(4) 0.048(5) 0.019(4) -0.017(4) 0.003(3) 0.000(4)
C68 0.066(7) 0.046(5) 0.055(6) -0.011(5) -0.029(5) 0.007(5)
C121 0.043(5) 0.043(5) 0.056(6) -0.016(5) 0.022(5) 0.003(4)
C140 0.022(4) 0.036(4) 0.039(5) -0.017(4) -0.001(4) 0.005(3)
C56 0.041(6) 0.084(7) 0.056(6) -0.033(6) -0.003(5) 0.004(5)
C340 0.031(5) 0.041(5) 0.038(5) -0.015(4) 0.003(4) -0.006(4)
C323 0.036(5) 0.079(7) 0.049(6) -0.032(5) -0.018(4) -0.001(5)
C320 0.022(4) 0.046(5) 0.031(4) -0.010(4) -0.011(4) -0.003(4)
C33 0.023(4) 0.022(4) 0.027(4) -0.002(3) -0.006(3) 0.000(3)
C73 0.038(6) 0.074(7) 0.066(7) -0.021(6) 0.010(5) 0.015(5)
C64 0.053(6) 0.071(6) 0.034(5) -0.032(5) -0.005(4) 0.005(5)
C240 0.029(4) 0.042(5) 0.040(5) -0.025(4) 0.009(4) -0.004(4)
C65 0.065(7) 0.063(6) 0.048(6) -0.026(5) -0.018(5) 0.021(5)
C220 0.052(5) 0.035(5) 0.023(4) -0.005(4) 0.002(4) 0.007(4)
C222 0.059(6) 0.049(6) 0.024(5) 0.020(4) 0.004(4) 0.009(5)
C321 0.056(6) 0.043(5) 0.040(5) -0.021(4) -0.005(4) -0.015(4)
C422 0.060(6) 0.037(5) 0.040(5) -0.009(4) 0.004(5) -0.012(4)
C420 0.035(5) 0.041(5) 0.044(5) -0.020(4) 0.010(4) -0.015(4)
C223 0.048(6) 0.063(6) 0.031(5) -0.013(4) -0.014(4) 0.019(5)
C61 0.079(8) 0.055(6) 0.071(7) -0.001(6) 0.003(6) -0.030(6)
C58 0.053(6) 0.084(7) 0.037(5) -0.015(5) -0.019(5) -0.002(5)
C70 0.050(6) 0.033(5) 0.064(6) -0.005(5) -0.012(5) 0.007(4)
C423 0.054(6) 0.063(6) 0.054(6) -0.018(5) 0.007(5) -0.030(5)
C72 0.056(7) 0.066(7) 0.092(9) -0.022(6) 0.025(6) -0.007(5)
C54 0.062(7) 0.084(8) 0.103(9) -0.062(7) 0.013(6) -0.029(6)
C221 0.084(8) 0.079(7) 0.023(5) -0.006(5) 0.007(5) 0.036(6)
C421 0.036(5) 0.067(6) 0.048(6) -0.021(5) 0.004(4) -0.012(5)
C53 0.071(7) 0.089(8) 0.059(7) -0.042(6) -0.029(6) 0.021(6)
C60 0.146(12) 0.068(7) 0.038(6) 0.013(5) -0.012(7) -0.017(7)
C66 0.144(11) 0.055(7) 0.052(7) -0.015(5) -0.023(7) 0.018(7)
C50 0.084(8) 0.135(10) 0.050(6) -0.067(7) -0.003(6) -0.008(7)
C59 0.108(10) 0.040(6) 0.127(11) -0.015(7) -0.011(8) 0.035(6)
C52 0.087(8) 0.071(7) 0.145(11) -0.077(8) 0.028(8) -0.014(6)
C67 0.124(10) 0.130(10) 0.065(7) -0.063(7) -0.037(7) 0.093(8)
C62 0.110(10) 0.129(10) 0.064(7) -0.057(8) -0.010(7) 0.062(8)
C71 0.092(9) 0.102(9) 0.039(6) -0.019(6) 0.023(6) 0.022(7)
C63 0.245(18) 0.054(7) 0.104(10) -0.042(7) -0.063(11) -0.008(9)
C3S 0.182(16) 0.100(12) 0.133(15) -0.001(9) 0.090(13) 0.036(11)
C1S 0.51(4) 0.186(19) 0.087(13) -0.088(14) -0.012(19) 0.08(2)
C2S 0.27(3) 0.22(2) 0.139(19) -0.012(17) 0.013(19) 0.09(2)

loop_
_atom_type_symbol
_atom_type_description
_atom_type_scat_dispersion_real
_atom_type_scat_dispersion_imag
_atom_type_scat_source
C C 0.0033 0.0016 'International Tables Vol C Tables 4.2.6.8 and 6.1.1.4'
H H 0.0000 0.0000 'International Tables Vol C Tables 4.2.6.8 and 6.1.1.4'
N N 0.0061 0.0033 'International Tables Vol C Tables 4.2.6.8 and 6.1.1.4'
O O 0.0106 0.0060 'International Tables Vol C Tables 4.2.6.8 and 6.1.1.4'
Si Si 0.0817 0.0704 'International Tables Vol C Tables 4.2.6.8 and 6.1.1.4'
U U -9.6767 9.6646 'International Tables Vol C Tables 4.2.6.8 and 6.1.1.4'

loop_
_exptl_crystal_face_index_h
_exptl_crystal_face_index_k
_exptl_crystal_face_index_l
_exptl_crystal_face_perp_dist
_exptl_oxdiff_crystal_face_indexfrac_h
_exptl_oxdiff_crystal_face_indexfrac_k
_exptl_oxdiff_crystal_face_indexfrac_l
_exptl_oxdiff_crystal_face_x
_exptl_oxdiff_crystal_face_y
_exptl_oxdiff_crystal_face_z
-1 -4 -29 0.0377 -1.0000 -4.0001 -29.0001 -0.8726 -0.4820 0.0231
1 4 29 0.0377 1.0000 4.0001 29.0001 0.8726 0.4820 -0.0231
4 -25 -8 0.0115 4.0000 -25.0000 -8.0000 -0.0142 -0.0137 -0.9805
-4 25 8 0.0115 -4.0000 25.0000 8.0000 0.0142 0.0137 0.9805
18 6 -2 0.1557 18.0000 6.0000 -2.0000 -0.5915 0.8409 -0.0080
-18 -6 2 0.1557 -18.0000 -6.0000 2.0000 0.5915 -0.8409 0.0080

loop_
_geom_angle_atom_site_label_1
_geom_angle_atom_site_label_2
_geom_angle_atom_site_label_3
_geom_angle
_geom_angle_site_symmetry_1
_geom_angle_site_symmetry_3
Si1 U1 Si3 115.12(6) . .
O1 U1 Si3 101.33(12) . .
O1 U1 Si1 87.90(12) . .
O1 U1 N2 127.92(19) . .
O1 U1 N1 96.68(19) . .
O2 U1 Si3 98.14(12) . .
O2 U1 Si1 144.62(13) . .
O2 U1 O1 97.46(16) . .
O2 U1 N2 101.72(18) . .
O2 U1 N1 115.30(19) . .
N2 U1 Si3 28.45(15) . .
N2 U1 Si1 102.24(14) . .
N2 U1 N1 117.0(2) . .
N1 U1 Si3 139.38(16) . .
N1 U1 Si1 29.48(16) . .
Si5 U2 Si7 113.30(6) . .
O4 U2 Si7 97.28(13) . .
O4 U2 Si5 145.10(13) . .
O4 U2 O3 98.81(16) . .
O4 U2 N4 100.55(19) . .
O4 U2 N3 115.4(2) . .
O3 U2 Si7 102.85(13) . .
O3 U2 Si5 90.67(13) . .
O3 U2 N4 129.92(19) . .
O3 U2 N3 98.6(2) . .
N4 U2 Si7 29.12(15) . .
N4 U2 Si5 98.68(15) . .
N3 U2 Si7 137.26(16) . .
N3 U2 Si5 29.68(16) . .
N3 U2 N4 113.4(2) . .
N4 Si7 U2 39.5(2) . .
N4 Si7 C69 107.3(3) . .
N4 Si7 C68 111.8(3) . .
N4 Si7 C70 115.0(3) . .
C69 Si7 U2 70.5(2) . .
C68 Si7 U2 111.2(3) . .
C68 Si7 C69 108.6(4) . .
C68 Si7 C70 107.7(4) . .
C70 Si7 U2 139.8(3) . .
C70 Si7 C69 106.0(4) . .
N2 Si3 U1 38.27(19) . .
N2 Si3 C57 107.7(3) . .
N2 Si3 C56 111.1(3) . .
N2 Si3 C58 115.6(4) . .
C57 Si3 U1 72.1(3) . .
C56 Si3 U1 111.3(3) . .
C56 Si3 C57 109.5(4) . .
C58 Si3 U1 139.9(3) . .
C58 Si3 C57 105.5(4) . .
C58 Si3 C56 107.1(4) . .
N1 Si2 C55 108.6(3) . .
N1 Si2 C54 112.4(4) . .
N1 Si2 C53 111.6(4) . .
C54 Si2 C55 107.8(4) . .
C53 Si2 C55 109.2(4) . .
C53 Si2 C54 107.2(5) . .
N4 Si8 C73 109.3(3) . .
N4 Si8 C72 114.3(4) . .
N4 Si8 C71 111.4(4) . .
C73 Si8 C72 103.5(5) . .
C71 Si8 C73 110.2(4) . .
C71 Si8 C72 107.8(5) . .
N2 Si4 C61 108.2(4) . .
N2 Si4 C60 114.8(4) . .
N2 Si4 C59 112.1(4) . .
C60 Si4 C61 105.0(5) . .
C60 Si4 C59 108.0(5) . .
C59 Si4 C61 108.4(5) . .
N1 Si1 U1 40.30(19) . .
N1 Si1 C51 108.0(3) . .
N1 Si1 C50 113.2(4) . .
N1 Si1 C52 114.3(4) . .
C51 Si1 U1 67.9(2) . .
C50 Si1 U1 121.1(3) . .
C50 Si1 C51 106.1(4) . .
C50 Si1 C52 108.3(5) . .
C52 Si1 U1 130.1(4) . .
C52 Si1 C51 106.4(4) . .
N3 Si6 C65 108.9(3) . .
N3 Si6 C66 112.0(4) . .
N3 Si6 C67 111.3(4) . .
C65 Si6 C66 107.7(4) . .
C65 Si6 C67 108.3(5) . .
C66 Si6 C67 108.6(5) . .
N3 Si5 U2 39.35(19) . .
N3 Si5 C64 106.9(3) . .
N3 Si5 C62 113.4(4) . .
N3 Si5 C63 115.0(4) . .
C64 Si5 U2 67.7(2) . .
C64 Si5 C62 104.6(4) . .
C62 Si5 U2 120.0(4) . .
C63 Si5 U2 130.8(4) . .
C63 Si5 C64 107.4(5) . .
C63 Si5 C62 108.8(6) . .
C11 O1 U1 141.5(4) . .
C21 O2 U1 157.1(4) . .
C41 O4 U2 157.1(4) . .
C31 O3 U2 138.5(4) . .
Si7 N4 U2 111.4(3) . .
Si7 N4 Si8 124.2(3) . .
Si8 N4 U2 124.4(3) . .
Si3 N2 U1 113.3(3) . .
Si4 N2 U1 121.4(3) . .
Si4 N2 Si3 125.4(4) . .
Si6 N3 U2 125.6(3) . .
Si6 N3 Si5 123.0(3) . .
Si5 N3 U2 111.0(3) . .
C16 C1 H1 106.4 . .
C16 C1 C2 114.3(5) . .
C16 C1 C26 111.5(5) . .
C2 C1 H1 106.4 . .
C26 C1 H1 106.4 . .
C26 C1 C2 111.1(5) . .
C11 C16 C1 121.5(6) . .
C15 C16 C1 120.3(5) . .
C15 C16 C11 118.2(6) . .
Si2 N1 U1 125.2(3) . .
Si1 N1 U1 110.2(3) . .
Si1 N1 Si2 122.9(3) . .
C11 C12 C120 121.7(6) . .
C13 C12 C11 117.0(6) . .
C13 C12 C120 121.2(6) . .
C31 C36 C8 121.9(6) . .
C35 C36 C8 119.8(6) . .
C35 C36 C31 118.2(6) . .
C3 C4 C8 120.0(6) . .
C3 C4 C5 117.5(6) . .
C5 C4 C8 122.5(6) . .
C3 C2 C1 124.5(6) . .
C7 C2 C1 117.7(6) . .
C7 C2 C3 117.7(6) . .
C46 C45 H45 119.0 . .
C44 C45 H45 119.0 . .
C44 C45 C46 121.9(6) . .
C26 C25 H25 119.0 . .
C24 C25 H25 119.0 . .
C24 C25 C26 122.0(6) . .
C25 C26 C1 120.0(6) . .
C25 C26 C21 119.9(6) . .
C21 C26 C1 120.1(5) . .
C36 C8 H8 106.3 . .
C36 C8 C46 111.4(5) . .
C4 C8 C36 114.0(5) . .
C4 C8 H8 106.3 . .
C4 C8 C46 112.1(5) . .
C46 C8 H8 106.3 . .
O3 C31 C36 118.3(6) . .
O3 C31 C32 121.2(6) . .
C36 C31 C32 120.5(6) . .
C36 C35 H35 118.6 . .
C34 C35 C36 122.7(6) . .
C34 C35 H35 118.6 . .
C4 C3 H3 118.6 . .
C2 C3 C4 122.7(6) . .
C2 C3 H3 118.6 . .
Si1 C51 H51A 109.5 . .
Si1 C51 H51B 109.5 . .
Si1 C51 H51C 109.5 . .
H51A C51 H51B 109.5 . .
H51A C51 H51C 109.5 . .
H51B C51 H51C 109.5 . .
C45 C46 C8 120.2(6) . .
C45 C46 C41 118.3(6) . .
C41 C46 C8 121.5(6) . .
C25 C24 C240 121.3(6) . .
C23 C24 C25 116.6(6) . .
C23 C24 C240 122.0(6) . .
O1 C11 C16 118.4(6) . .
O1 C11 C12 121.1(6) . .
C16 C11 C12 120.4(6) . .
C12 C120 C122 109.5(5) . .
C123 C120 C12 111.4(6) . .
C123 C120 C122 110.0(5) . .
C123 C120 C121 106.9(6) . .
C121 C120 C12 111.4(6) . .
C121 C120 C122 107.5(6) . .
C4 C5 H5 119.8 . .
C6 C5 C4 120.4(6) . .
C6 C5 H5 119.8 . .
C120 C123 H12A 109.5 . .
C120 C123 H12B 109.5 . .
C120 C123 H12C 109.5 . .
H12A C123 H12B 109.5 . .
H12A C123 H12C 109.5 . .
H12B C123 H12C 109.5 . .
C15 C14 C13 117.4(6) . .
C15 C14 C140 121.9(6) . .
C13 C14 C140 120.7(6) . .
O2 C21 C26 118.7(6) . .
O2 C21 C22 121.4(6) . .
C26 C21 C22 119.9(6) . .
C45 C44 C43 117.8(6) . .
C45 C44 C440 120.5(7) . .
C43 C44 C440 121.7(6) . .
O4 C41 C46 117.0(6) . .
O4 C41 C42 121.3(6) . .
C46 C41 C42 121.7(6) . .
C41 C42 C420 122.5(6) . .
C43 C42 C41 116.0(6) . .
C43 C42 C420 121.5(6) . .
C2 C7 H7 119.4 . .
C6 C7 C2 121.2(6) . .
C6 C7 H7 119.4 . .
C21 C22 C220 122.6(6) . .
C23 C22 C21 116.3(6) . .
C23 C22 C220 121.1(6) . .
C16 C15 H15 118.9 . .
C14 C15 C16 122.3(6) . .
C14 C15 H15 118.9 . .
C5 C6 H6 119.9 . .
C7 C6 C5 120.3(6) . .
C7 C6 H6 119.9 . .
C44 C43 C42 124.2(7) . .
C44 C43 H43 117.9 . .
C42 C43 H43 117.9 . .
C12 C13 C14 124.0(6) . .
C12 C13 H13 118.0 . .
C14 C13 H13 118.0 . .
C120 C122 H12D 109.5 . .
C120 C122 H12E 109.5 . .
C120 C122 H12F 109.5 . .
H12D C122 H12E 109.5 . .
H12D C122 H12F 109.5 . .
H12E C122 H12F 109.5 . .
Si7 C69 H69A 109.5 . .
Si7 C69 H69B 109.5 . .
Si7 C69 H69C 109.5 . .
H69A C69 H69B 109.5 . .
H69A C69 H69C 109.5 . .
H69B C69 H69C 109.5 . .
C31 C32 C320 122.0(6) . .
C33 C32 C31 117.2(6) . .
C33 C32 C320 120.7(6) . .
C35 C34 C340 121.9(6) . .
C35 C34 C33 116.7(6) . .
C33 C34 C340 121.3(6) . .
H32A C322 H32B 109.5 . .
H32A C322 H32C 109.5 . .
H32B C322 H32C 109.5 . .
C320 C322 H32A 109.5 . .
C320 C322 H32B 109.5 . .
C320 C322 H32C 109.5 . .
Si3 C57 H57A 109.5 . .
Si3 C57 H57B 109.5 . .
Si3 C57 H57C 109.5 . .
H57A C57 H57B 109.5 . .
H57A C57 H57C 109.5 . .
H57B C57 H57C 109.5 . .
Si2 C55 H55A 109.5 . .
Si2 C55 H55B 109.5 . .
Si2 C55 H55C 109.5 . .
H55A C55 H55B 109.5 . .
H55A C55 H55C 109.5 . .
H55B C55 H55C 109.5 . .
C44 C440 H44A 109.5 . .
C44 C440 H44B 109.5 . .
C44 C440 H44C 109.5 . .
H44A C440 H44B 109.5 . .
H44A C440 H44C 109.5 . .
H44B C440 H44C 109.5 . .
C24 C23 C22 125.2(6) . .
C24 C23 H23 117.4 . .
C22 C23 H23 117.4 . .
Si7 C68 H68A 109.5 . .
Si7 C68 H68B 109.5 . .
Si7 C68 H68C 109.5 . .
H68A C68 H68B 109.5 . .
H68A C68 H68C 109.5 . .
H68B C68 H68C 109.5 . .
C120 C121 H12G 109.5 . .
C120 C121 H12H 109.5 . .
C120 C121 H12I 109.5 . .
H12G C121 H12H 109.5 . .
H12G C121 H12I 109.5 . .
H12H C121 H12I 109.5 . .
C14 C140 H14A 109.5 . .
C14 C140 H14B 109.5 . .
C14 C140 H14C 109.5 . .
H14A C140 H14B 109.5 . .
H14A C140 H14C 109.5 . .
H14B C140 H14C 109.5 . .
Si3 C56 H56A 109.5 . .
Si3 C56 H56B 109.5 . .
Si3 C56 H56C 109.5 . .
H56A C56 H56B 109.5 . .
H56A C56 H56C 109.5 . .
H56B C56 H56C 109.5 . .
C34 C340 H34A 109.5 . .
C34 C340 H34B 109.5 . .
C34 C340 H34C 109.5 . .
H34A C340 H34B 109.5 . .
H34A C340 H34C 109.5 . .
H34B C340 H34C 109.5 . .
H32D C323 H32E 109.5 . .
H32D C323 H32F 109.5 . .
H32E C323 H32F 109.5 . .
C320 C323 H32D 109.5 . .
C320 C323 H32E 109.5 . .
C320 C323 H32F 109.5 . .
C322 C320 C32 111.9(6) . .
C322 C320 C321 110.2(6) . .
C323 C320 C32 112.0(6) . .
C323 C320 C322 107.1(6) . .
C323 C320 C321 107.3(6) . .
C321 C320 C32 108.3(6) . .
C32 C33 C34 124.1(6) . .
C32 C33 H33 118.0 . .
C34 C33 H33 118.0 . .
Si8 C73 H73A 109.5 . .
Si8 C73 H73B 109.5 . .
Si8 C73 H73C 109.5 . .
H73A C73 H73B 109.5 . .
H73A C73 H73C 109.5 . .
H73B C73 H73C 109.5 . .
Si5 C64 H64A 109.5 . .
Si5 C64 H64B 109.5 . .
Si5 C64 H64C 109.5 . .
H64A C64 H64B 109.5 . .
H64A C64 H64C 109.5 . .
H64B C64 H64C 109.5 . .
C24 C240 H24A 109.5 . .
C24 C240 H24B 109.5 . .
C24 C240 H24C 109.5 . .
H24A C240 H24B 109.5 . .
H24A C240 H24C 109.5 . .
H24B C240 H24C 109.5 . .
Si6 C65 H65A 109.5 . .
Si6 C65 H65B 109.5 . .
Si6 C65 H65C 109.5 . .
H65A C65 H65B 109.5 . .
H65A C65 H65C 109.5 . .
H65B C65 H65C 109.5 . .
C22 C220 C222 110.0(6) . .
C22 C220 C223 110.8(6) . .
C222 C220 C223 109.4(6) . .
C221 C220 C22 112.6(6) . .
C221 C220 C222 107.4(7) . .
C221 C220 C223 106.6(7) . .
C220 C222 H22A 109.5 . .
C220 C222 H22B 109.5 . .
C220 C222 H22C 109.5 . .
H22A C222 H22B 109.5 . .
H22A C222 H22C 109.5 . .
H22B C222 H22C 109.5 . .
C320 C321 H32G 109.5 . .
C320 C321 H32H 109.5 . .
C320 C321 H32I 109.5 . .
H32G C321 H32H 109.5 . .
H32G C321 H32I 109.5 . .
H32H C321 H32I 109.5 . .
H42A C422 H42B 109.5 . .
H42A C422 H42C 109.5 . .
H42B C422 H42C 109.5 . .
C420 C422 H42A 109.5 . .
C420 C422 H42B 109.5 . .
C420 C422 H42C 109.5 . .
C42 C420 C423 112.8(6) . .
C42 C420 C421 108.8(6) . .
C422 C420 C42 111.6(6) . .
C422 C420 C423 107.7(7) . .
C422 C420 C421 109.3(7) . .
C423 C420 C421 106.4(7) . .
C220 C223 H22D 109.5 . .
C220 C223 H22E 109.5 . .
C220 C223 H22F 109.5 . .
H22D C223 H22E 109.5 . .
H22D C223 H22F 109.5 . .
H22E C223 H22F 109.5 . .
Si4 C61 H61A 109.5 . .
Si4 C61 H61B 109.5 . .
Si4 C61 H61C 109.5 . .
H61A C61 H61B 109.5 . .
H61A C61 H61C 109.5 . .
H61B C61 H61C 109.5 . .
Si3 C58 H58A 109.5 . .
Si3 C58 H58B 109.5 . .
Si3 C58 H58C 109.5 . .
H58A C58 H58B 109.5 . .
H58A C58 H58C 109.5 . .
H58B C58 H58C 109.5 . .
Si7 C70 H70A 109.5 . .
Si7 C70 H70B 109.5 . .
Si7 C70 H70C 109.5 . .
H70A C70 H70B 109.5 . .
H70A C70 H70C 109.5 . .
H70B C70 H70C 109.5 . .
C420 C423 H42D 109.5 . .
C420 C423 H42E 109.5 . .
C420 C423 H42F 109.5 . .
H42D C423 H42E 109.5 . .
H42D C423 H42F 109.5 . .
H42E C423 H42F 109.5 . .
Si8 C72 H72A 109.5 . .
Si8 C72 H72B 109.5 . .
Si8 C72 H72C 109.5 . .
H72A C72 H72B 109.5 . .
H72A C72 H72C 109.5 . .
H72B C72 H72C 109.5 . .
Si2 C54 H54A 109.5 . .
Si2 C54 H54B 109.5 . .
Si2 C54 H54C 109.5 . .
H54A C54 H54B 109.5 . .
H54A C54 H54C 109.5 . .
H54B C54 H54C 109.5 . .
C220 C221 H22G 109.5 . .
C220 C221 H22H 109.5 . .
C220 C221 H22I 109.5 . .
H22G C221 H22H 109.5 . .
H22G C221 H22I 109.5 . .
H22H C221 H22I 109.5 . .
C420 C421 H42G 109.5 . .
C420 C421 H42H 109.5 . .
C420 C421 H42I 109.5 . .
H42G C421 H42H 109.5 . .
H42G C421 H42I 109.5 . .
H42H C421 H42I 109.5 . .
Si2 C53 H53A 109.5 . .
Si2 C53 H53B 109.5 . .
Si2 C53 H53C 109.5 . .
H53A C53 H53B 109.5 . .
H53A C53 H53C 109.5 . .
H53B C53 H53C 109.5 . .
Si4 C60 H60A 109.5 . .
Si4 C60 H60B 109.5 . .
Si4 C60 H60C 109.5 . .
H60A C60 H60B 109.5 . .
H60A C60 H60C 109.5 . .
H60B C60 H60C 109.5 . .
Si6 C66 H66A 109.5 . .
Si6 C66 H66B 109.5 . .
Si6 C66 H66C 109.5 . .
H66A C66 H66B 109.5 . .
H66A C66 H66C 109.5 . .
H66B C66 H66C 109.5 . .
Si1 C50 H50A 109.5 . .
Si1 C50 H50B 109.5 . .
Si1 C50 H50C 109.5 . .
H50A C50 H50B 109.5 . .
H50A C50 H50C 109.5 . .
H50B C50 H50C 109.5 . .
Si4 C59 H59A 109.5 . .
Si4 C59 H59B 109.5 . .
Si4 C59 H59C 109.5 . .
H59A C59 H59B 109.5 . .
H59A C59 H59C 109.5 . .
H59B C59 H59C 109.5 . .
Si1 C52 H52A 109.5 . .
Si1 C52 H52B 109.5 . .
Si1 C52 H52C 109.5 . .
H52A C52 H52B 109.5 . .
H52A C52 H52C 109.5 . .
H52B C52 H52C 109.5 . .
Si6 C67 H67A 109.5 . .
Si6 C67 H67B 109.5 . .
Si6 C67 H67C 109.5 . .
H67A C67 H67B 109.5 . .
H67A C67 H67C 109.5 . .
H67B C67 H67C 109.5 . .
Si5 C62 H62A 109.5 . .
Si5 C62 H62B 109.5 . .
Si5 C62 H62C 109.5 . .
H62A C62 H62B 109.5 . .
H62A C62 H62C 109.5 . .
H62B C62 H62C 109.5 . .
Si8 C71 H71A 109.5 . .
Si8 C71 H71B 109.5 . .
Si8 C71 H71C 109.5 . .
H71A C71 H71B 109.5 . .
H71A C71 H71C 109.5 . .
H71B C71 H71C 109.5 . .
Si5 C63 H63A 109.5 . .
Si5 C63 H63B 109.5 . .
Si5 C63 H63C 109.5 . .
H63A C63 H63B 109.5 . .
H63A C63 H63C 109.5 . .
H63B C63 H63C 109.5 . .
C3S C3S H3SA 107.0 2_675 .
C3S C3S H3SB 107.0 2_675 .
H3SA C3S H3SB 106.7 . .
C2S C3S C3S 121(2) . 2_675
C2S C3S H3SA 107.0 . .
C2S C3S H3SB 107.0 . .
H1SA C1S H1SB 109.5 . .
H1SA C1S H1SC 109.5 . .
H1SB C1S H1SC 109.5 . .
C2S C1S H1SA 109.5 . .
C2S C1S H1SB 109.5 . .
C2S C1S H1SC 109.5 . .
C3S C2S C1S 112(2) . .
C3S C2S H2SA 109.3 . .
C3S C2S H2SB 109.3 . .
C1S C2S H2SA 109.3 . .
C1S C2S H2SB 109.3 . .
H2SA C2S H2SB 107.9 . .

loop_
_geom_bond_atom_site_label_1
_geom_bond_atom_site_label_2
_geom_bond_distance
_geom_bond_site_symmetry_2
U1 Si3 3.343(2) .
U1 Si1 3.286(2) .
U1 O1 2.130(4) .
U1 O2 2.110(4) .
U1 N2 2.254(6) .
U1 N1 2.265(5) .
U2 Si7 3.315(2) .
U2 Si5 3.281(2) .
U2 O4 2.112(4) .
U2 O3 2.139(5) .
U2 N4 2.264(6) .
U2 N3 2.228(5) .
Si7 N4 1.733(6) .
Si7 C69 1.881(8) .
Si7 C68 1.860(8) .
Si7 C70 1.863(8) .
Si3 N2 1.734(6) .
Si3 C57 1.872(8) .
Si3 C56 1.870(8) .
Si3 C58 1.857(8) .
Si2 N1 1.727(6) .
Si2 C55 1.874(8) .
Si2 C54 1.867(8) .
Si2 C53 1.861(9) .
Si8 N4 1.735(6) .
Si8 C73 1.875(8) .
Si8 C72 1.881(9) .
Si8 C71 1.869(9) .
Si4 N2 1.731(6) .
Si4 C61 1.871(9) .
Si4 C60 1.857(9) .
Si4 C59 1.863(10) .
Si1 N1 1.723(6) .
Si1 C51 1.877(8) .
Si1 C50 1.849(9) .
Si1 C52 1.872(9) .
Si6 N3 1.738(6) .
Si6 C65 1.862(8) .
Si6 C66 1.865(11) .
Si6 C67 1.873(9) .
Si5 N3 1.740(6) .
Si5 C64 1.867(8) .
Si5 C62 1.881(10) .
Si5 C63 1.838(11) .
O1 C11 1.372(7) .
O2 C21 1.363(7) .
O4 C41 1.374(7) .
O3 C31 1.381(8) .
C1 H1 0.9800 .
C1 C16 1.527(9) .
C1 C2 1.549(8) .
C1 C26 1.546(8) .
C16 C11 1.413(8) .
C16 C15 1.398(8) .
C12 C11 1.416(9) .
C12 C120 1.544(8) .
C12 C13 1.379(9) .
C36 C8 1.526(8) .
C36 C31 1.406(9) .
C36 C35 1.390(9) .
C4 C8 1.520(9) .
C4 C3 1.391(8) .
C4 C5 1.396(9) .
C2 C3 1.382(8) .
C2 C7 1.381(9) .
C45 H45 0.9300 .
C45 C46 1.394(9) .
C45 C44 1.369(9) .
C25 H25 0.9300 .
C25 C26 1.386(8) .
C25 C24 1.377(9) .
C26 C21 1.397(9) .
C8 H8 0.9800 .
C8 C46 1.530(9) .
C31 C32 1.410(9) .
C35 H35 0.9300 .
C35 C34 1.379(9) .
C3 H3 0.9300 .
C51 H51A 0.9600 .
C51 H51B 0.9600 .
C51 H51C 0.9600 .
C46 C41 1.401(9) .
C24 C23 1.373(9) .
C24 C240 1.493(9) .
C120 C123 1.526(9) .
C120 C122 1.548(9) .
C120 C121 1.539(10) .
C5 H5 0.9300 .
C5 C6 1.378(9) .
C123 H12A 0.9600 .
C123 H12B 0.9600 .
C123 H12C 0.9600 .
C14 C15 1.377(9) .
C14 C13 1.393(9) .
C14 C140 1.510(9) .
C21 C22 1.416(9) .
C44 C43 1.379(10) .
C44 C440 1.518(9) .
C41 C42 1.402(9) .
C42 C43 1.390(9) .
C42 C420 1.529(10) .
C7 H7 0.9300 .
C7 C6 1.373(9) .
C22 C23 1.387(9) .
C22 C220 1.533(10) .
C15 H15 0.9300 .
C6 H6 0.9300 .
C43 H43 0.9300 .
C13 H13 0.9300 .
C122 H12D 0.9600 .
C122 H12E 0.9600 .
C122 H12F 0.9600 .
C69 H69A 0.9600 .
C69 H69B 0.9600 .
C69 H69C 0.9600 .
C32 C320 1.542(9) .
C32 C33 1.375(9) .
C34 C340 1.506(9) .
C34 C33 1.392(9) .
C322 H32A 0.9600 .
C322 H32B 0.9600 .
C322 H32C 0.9600 .
C322 C320 1.528(10) .
C57 H57A 0.9600 .
C57 H57B 0.9600 .
C57 H57C 0.9600 .
C55 H55A 0.9600 .
C55 H55B 0.9600 .
C55 H55C 0.9600 .
C440 H44A 0.9600 .
C440 H44B 0.9600 .
C440 H44C 0.9600 .
C23 H23 0.9300 .
C68 H68A 0.9600 .
C68 H68B 0.9600 .
C68 H68C 0.9600 .
C121 H12G 0.9600 .
C121 H12H 0.9600 .
C121 H12I 0.9600 .
C140 H14A 0.9600 .
C140 H14B 0.9600 .
C140 H14C 0.9600 .
C56 H56A 0.9600 .
C56 H56B 0.9600 .
C56 H56C 0.9600 .
C340 H34A 0.9600 .
C340 H34B 0.9600 .
C340 H34C 0.9600 .
C323 H32D 0.9600 .
C323 H32E 0.9600 .
C323 H32F 0.9600 .
C323 C320 1.525(10) .
C320 C321 1.542(10) .
C33 H33 0.9300 .
C73 H73A 0.9600 .
C73 H73B 0.9600 .
C73 H73C 0.9600 .
C64 H64A 0.9600 .
C64 H64B 0.9600 .
C64 H64C 0.9600 .
C240 H24A 0.9600 .
C240 H24B 0.9600 .
C240 H24C 0.9600 .
C65 H65A 0.9600 .
C65 H65B 0.9600 .
C65 H65C 0.9600 .
C220 C222 1.537(11) .
C220 C223 1.539(10) .
C220 C221 1.524(10) .
C222 H22A 0.9600 .
C222 H22B 0.9600 .
C222 H22C 0.9600 .
C321 H32G 0.9600 .
C321 H32H 0.9600 .
C321 H32I 0.9600 .
C422 H42A 0.9600 .
C422 H42B 0.9600 .
C422 H42C 0.9600 .
C422 C420 1.524(11) .
C420 C423 1.534(10) .
C420 C421 1.538(10) .
C223 H22D 0.9600 .
C223 H22E 0.9600 .
C223 H22F 0.9600 .
C61 H61A 0.9600 .
C61 H61B 0.9600 .
C61 H61C 0.9600 .
C58 H58A 0.9600 .
C58 H58B 0.9600 .
C58 H58C 0.9600 .
C70 H70A 0.9600 .
C70 H70B 0.9600 .
C70 H70C 0.9600 .
C423 H42D 0.9600 .
C423 H42E 0.9600 .
C423 H42F 0.9600 .
C72 H72A 0.9600 .
C72 H72B 0.9600 .
C72 H72C 0.9600 .
C54 H54A 0.9600 .
C54 H54B 0.9600 .
C54 H54C 0.9600 .
C221 H22G 0.9600 .
C221 H22H 0.9600 .
C221 H22I 0.9600 .
C421 H42G 0.9600 .
C421 H42H 0.9600 .
C421 H42I 0.9600 .
C53 H53A 0.9600 .
C53 H53B 0.9600 .
C53 H53C 0.9600 .
C60 H60A 0.9600 .
C60 H60B 0.9600 .
C60 H60C 0.9600 .
C66 H66A 0.9600 .
C66 H66B 0.9600 .
C66 H66C 0.9600 .
C50 H50A 0.9600 .
C50 H50B 0.9600 .
C50 H50C 0.9600 .
C59 H59A 0.9600 .
C59 H59B 0.9600 .
C59 H59C 0.9600 .
C52 H52A 0.9600 .
C52 H52B 0.9600 .
C52 H52C 0.9600 .
C67 H67A 0.9600 .
C67 H67B 0.9600 .
C67 H67C 0.9600 .
C62 H62A 0.9600 .
C62 H62B 0.9600 .
C62 H62C 0.9600 .
C71 H71A 0.9600 .
C71 H71B 0.9600 .
C71 H71C 0.9600 .
C63 H63A 0.9600 .
C63 H63B 0.9600 .
C63 H63C 0.9600 .
C3S C3S 1.54(3) 2_675
C3S H3SA 0.9700 .
C3S H3SB 0.9700 .
C3S C2S 1.443(16) .
C1S H1SA 0.9600 .
C1S H1SB 0.9600 .
C1S H1SC 0.9600 .
C1S C2S 1.509(18) .
C2S H2SA 0.9700 .
C2S H2SB 0.9700 .

loop_
_geom_torsion_atom_site_label_1
_geom_torsion_atom_site_label_2
_geom_torsion_atom_site_label_3
_geom_torsion_atom_site_label_4
_geom_torsion
_geom_torsion_site_symmetry_1
U1 Si3 N2 Si4 179.8(6) .
U1 Si1 N1 Si2 -165.7(6) .
U1 O1 C11 C16 49.1(9) .
U1 O1 C11 C12 -130.5(6) .
U1 O2 C21 C26 -21.1(14) .
U1 O2 C21 C22 158.1(8) .
U2 Si7 N4 Si8 178.4(6) .
U2 Si5 N3 Si6 -173.4(7) .
U2 O4 C41 C46 -12.0(14) .
U2 O4 C41 C42 167.6(7) .
U2 O3 C31 C36 48.5(9) .
U2 O3 C31 C32 -130.3(6) .
O2 C21 C22 C23 -178.2(6) .
O2 C21 C22 C220 3.7(10) .
O4 C41 C42 C43 -177.8(6) .
O4 C41 C42 C420 3.0(10) .
O3 C31 C32 C320 -14.0(10) .
O3 C31 C32 C33 170.0(6) .
C1 C16 C11 O1 13.1(9) .
C1 C16 C11 C12 -167.3(6) .
C1 C16 C15 C14 172.7(6) .
C1 C2 C3 C4 176.1(5) .
C1 C2 C7 C6 179.5(6) .
C1 C26 C21 O2 -0.7(9) .
C1 C26 C21 C22 -179.9(6) .
C16 C1 C2 C3 8.7(8) .
C16 C1 C2 C7 -173.7(5) .
C16 C1 C26 C25 -88.5(7) .
C16 C1 C26 C21 91.8(7) .
C36 C8 C46 C45 -90.1(7) .
C36 C8 C46 C41 89.4(7) .
C36 C31 C32 C320 167.2(6) .
C36 C31 C32 C33 -8.8(10) .
C36 C35 C34 C340 178.7(6) .
C36 C35 C34 C33 -3.0(10) .
C4 C8 C46 C45 38.9(8) .
C4 C8 C46 C41 -141.6(6) .
C4 C5 C6 C7 -1.1(10) .
C2 C1 C16 C11 115.1(6) .
C2 C1 C16 C15 -62.3(7) .
C2 C1 C26 C25 40.3(8) .
C2 C1 C26 C21 -139.4(6) .
C2 C7 C6 C5 4.0(10) .
C45 C46 C41 O4 179.2(5) .
C45 C46 C41 C42 -0.4(9) .
C45 C44 C43 C42 0.9(10) .
C25 C26 C21 O2 179.6(6) .
C25 C26 C21 C22 0.4(9) .
C25 C24 C23 C22 -0.3(10) .
C26 C1 C16 C11 -117.8(6) .
C26 C1 C16 C15 64.8(7) .
C26 C1 C2 C3 -118.6(6) .
C26 C1 C2 C7 59.0(7) .
C26 C25 C24 C23 1.7(10) .
C26 C25 C24 C240 -179.7(6) .
C26 C21 C22 C23 1.0(10) .
C26 C21 C22 C220 -177.2(6) .
C8 C36 C31 O3 14.0(9) .
C8 C36 C31 C32 -167.2(6) .
C8 C36 C35 C34 173.3(6) .
C8 C4 C3 C2 -178.0(5) .
C8 C4 C5 C6 179.4(6) .
C8 C46 C41 O4 -0.3(9) .
C8 C46 C41 C42 -179.9(6) .
C31 C36 C8 C4 111.4(7) .
C31 C36 C8 C46 -120.6(7) .
C31 C36 C35 C34 -2.7(10) .
C31 C32 C320 C322 68.1(9) .
C31 C32 C320 C323 -171.7(7) .
C31 C32 C320 C321 -53.5(9) .
C31 C32 C33 C34 3.0(10) .
C35 C36 C8 C4 -64.5(8) .
C35 C36 C8 C46 63.5(8) .
C35 C36 C31 O3 -170.1(6) .
C35 C36 C31 C32 8.8(10) .
C35 C34 C33 C32 2.9(10) .
C3 C4 C8 C36 168.5(5) .
C3 C4 C8 C46 40.9(8) .
C3 C4 C5 C6 -2.9(9) .
C3 C2 C7 C6 -2.7(9) .
C51 Si1 N1 U1 -5.9(4) .
C51 Si1 N1 Si2 -171.7(4) .
C46 C45 C44 C43 0.6(10) .
C46 C45 C44 C440 179.4(6) .
C46 C41 C42 C43 1.8(9) .
C46 C41 C42 C420 -177.4(6) .
C24 C25 C26 C1 178.4(6) .
C24 C25 C26 C21 -1.8(10) .
C11 C16 C15 C14 -4.7(9) .
C11 C12 C120 C123 70.2(8) .
C11 C12 C120 C122 -51.8(8) .
C11 C12 C120 C121 -170.6(6) .
C11 C12 C13 C14 1.6(10) .
C120 C12 C11 O1 -11.6(9) .
C120 C12 C11 C16 168.8(6) .
C120 C12 C13 C14 -175.8(6) .
C5 C4 C8 C36 -13.8(8) .
C5 C4 C8 C46 -141.5(6) .
C5 C4 C3 C2 4.3(9) .
C21 C22 C23 C24 -1.1(11) .
C21 C22 C220 C222 57.6(9) .
C21 C22 C220 C223 -63.4(9) .
C21 C22 C220 C221 177.3(7) .
C44 C45 C46 C8 178.6(6) .
C44 C45 C46 C41 -0.9(10) .
C41 C42 C43 C44 -2.1(10) .
C41 C42 C420 C422 -60.6(9) .
C41 C42 C420 C423 178.0(7) .
C41 C42 C420 C421 60.2(9) .
C7 C2 C3 C4 -1.5(9) .
C15 C16 C11 O1 -169.5(5) .
C15 C16 C11 C12 10.1(9) .
C15 C14 C13 C12 3.6(10) .
C43 C42 C420 C422 120.3(7) .
C43 C42 C420 C423 -1.2(10) .
C43 C42 C420 C421 -119.0(7) .
C13 C12 C11 O1 171.0(6) .
C13 C12 C11 C16 -8.6(9) .
C13 C12 C120 C123 -112.5(7) .
C13 C12 C120 C122 125.5(7) .
C13 C12 C120 C121 6.7(9) .
C13 C14 C15 C16 -1.9(9) .
C69 Si7 N4 U2 -21.8(4) .
C69 Si7 N4 Si8 156.6(4) .
C57 Si3 N2 U1 -22.1(4) .
C57 Si3 N2 Si4 157.7(4) .
C55 Si2 N1 U1 31.7(5) .
C55 Si2 N1 Si1 -164.7(4) .
C440 C44 C43 C42 -177.8(6) .
C23 C22 C220 C222 -120.5(7) .
C23 C22 C220 C223 118.5(7) .
C23 C22 C220 C221 -0.8(11) .
C68 Si7 N4 U2 97.3(4) .
C68 Si7 N4 Si8 -84.4(5) .
C140 C14 C15 C16 -179.6(6) .
C140 C14 C13 C12 -178.7(6) .
C56 Si3 N2 U1 97.9(4) .
C56 Si3 N2 Si4 -82.3(5) .
C340 C34 C33 C32 -178.8(6) .
C320 C32 C33 C34 -173.1(6) .
C33 C32 C320 C322 -116.1(7) .
C33 C32 C320 C323 4.2(10) .
C33 C32 C320 C321 122.3(7) .
C73 Si8 N4 U2 7.1(5) .
C73 Si8 N4 Si7 -171.0(4) .
C64 Si5 N3 U2 5.4(5) .
C64 Si5 N3 Si6 -168.1(4) .
C240 C24 C23 C22 -178.8(7) .
C65 Si6 N3 U2 22.6(5) .
C65 Si6 N3 Si5 -165.0(5) .
C220 C22 C23 C24 177.1(7) .
C420 C42 C43 C44 177.1(7) .
C61 Si4 N2 U1 10.0(5) .
C61 Si4 N2 Si3 -169.8(5) .
C58 Si3 N2 U1 -139.7(4) .
C58 Si3 N2 Si4 40.1(6) .
C70 Si7 N4 U2 -139.4(4) .
C70 Si7 N4 Si8 39.0(6) .
C72 Si8 N4 U2 122.6(5) .
C72 Si8 N4 Si7 -55.6(6) .
C54 Si2 N1 U1 150.9(4) .
C54 Si2 N1 Si1 -45.5(6) .
C53 Si2 N1 U1 -88.6(5) .
C53 Si2 N1 Si1 75.0(5) .
C60 Si4 N2 U1 126.8(5) .
C60 Si4 N2 Si3 -52.9(6) .
C66 Si6 N3 U2 -96.4(5) .
C66 Si6 N3 Si5 76.1(5) .
C50 Si1 N1 U1 111.3(4) .
C50 Si1 N1 Si2 -54.5(6) .
C59 Si4 N2 U1 -109.4(5) .
C59 Si4 N2 Si3 70.8(6) .
C52 Si1 N1 U1 -124.1(5) .
C52 Si1 N1 Si2 70.1(6) .
C67 Si6 N3 U2 141.8(5) .
C67 Si6 N3 Si5 -45.8(7) .
C62 Si5 N3 U2 -109.4(4) .
C62 Si5 N3 Si6 77.2(6) .
C71 Si8 N4 U2 -114.9(5) .
C71 Si8 N4 Si7 67.0(5) .
C63 Si5 N3 U2 124.6(6) .
C63 Si5 N3 Si6 -48.9(7) .
C3S C3S C2S C1S 177.5(18) 2_675
